data_4306023
loop_
_publ_author_name
'Xiao-Ping Zhou'
'Zhengtao Xu'
'Matthias Zeller'
'Allen D. Hunter'
'Stephen Sin-Yin Chui'
'Chi-Ming Che'

_publ_section_title
;
Coordination Networks from a Bifunctional Molecule Containing Carboxyl and
Thioether Groups
;
_journal_name_full 'Inorganic Chemistry'
_journal_page_first 7459
_journal_page_last 7461
_journal_paper_doi 10.1021/ic800952z
_journal_volume 47
_journal_year 2008
_chemical_formula_sum 'C12 H12 Cd O4 S4'
_chemical_formula_weight 460.86
_chemical_name_systematic
; 
 ? 
;
_space_group_IT_number 14
_symmetry_cell_setting monoclinic
_symmetry_space_group_name_Hall '-P 2ybc'
_symmetry_space_group_name_H-M 'P 1 21/c 1'
_atom_sites_solution_hydrogens geom
_atom_sites_solution_primary direct
_atom_sites_solution_secondary difmap
_audit_creation_method SHELXL-97
_cell_angle_alpha 90.00
_cell_angle_beta 92.187(6)
_cell_angle_gamma 90.00
_cell_formula_units_Z 4
_cell_length_a 9.844(2)
_cell_length_b 15.658(4)
_cell_length_c 9.567(2)
_cell_measurement_reflns_used 8021
_cell_measurement_temperature 100(2)
_cell_measurement_theta_max 30.692
_cell_measurement_theta_min 2.446
_cell_volume 1473.6(6)
_computing_cell_refinement 'SAINT+ 6.45 (Bruker, 2003)'
_computing_data_collection 'SMART 5.630 (Bruker, 1997-2002)'
_computing_data_reduction 'SAINT+ 6.45'
_computing_molecular_graphics 'SHELXTL 6.14'
_computing_publication_material 'SHELXTL 6.14'
_computing_structure_refinement 'SHELXTL 6.14'
_computing_structure_solution 'SHELXTL 6.14 (Bruker, 2000-2003)'
_diffrn_ambient_temperature 100(2)
_diffrn_measured_fraction_theta_full 0.997
_diffrn_measured_fraction_theta_max 0.997
_diffrn_measurement_device_type 'Bruker AXS SMART APEX CCD diffractometer'
_diffrn_measurement_method '\w scans'
_diffrn_radiation_monochromator graphite
_diffrn_radiation_source 'fine-focus sealed tube'
_diffrn_radiation_type MoK\a
_diffrn_radiation_wavelength 0.71073
_diffrn_reflns_av_R_equivalents 0.0885
_diffrn_reflns_av_sigmaI/netI 0.0398
_diffrn_reflns_limit_h_max 13
_diffrn_reflns_limit_h_min -13
_diffrn_reflns_limit_k_max 20
_diffrn_reflns_limit_k_min 0
_diffrn_reflns_limit_l_max 12
_diffrn_reflns_limit_l_min 0
_diffrn_reflns_number 23953
_diffrn_reflns_theta_full 28.28
_diffrn_reflns_theta_max 28.28
_diffrn_reflns_theta_min 2.07
_diffrn_standards_number 0
_exptl_absorpt_coefficient_mu 2.059
_exptl_absorpt_correction_T_max 0.797
_exptl_absorpt_correction_T_min 0.527
_exptl_absorpt_correction_type multi-scan
_exptl_absorpt_process_details 'TWINABS (Sheldrick, 2007)'
_exptl_crystal_colour brown
_exptl_crystal_density_diffrn 2.077
_exptl_crystal_density_method 'not measured'
_exptl_crystal_description rod
_exptl_crystal_F_000 912
_exptl_crystal_size_max 0.40
_exptl_crystal_size_mid 0.20
_exptl_crystal_size_min 0.11
_refine_diff_density_max 5.452
_refine_diff_density_min -1.654
_refine_diff_density_rms 0.341
_refine_ls_extinction_method none
_refine_ls_goodness_of_fit_ref 1.157
_refine_ls_hydrogen_treatment constr
_refine_ls_matrix_type full
_refine_ls_number_parameters 195
_refine_ls_number_reflns 3652
_refine_ls_number_restraints 0
_refine_ls_restrained_S_all 1.157
_refine_ls_R_factor_all 0.0847
_refine_ls_R_factor_gt 0.0784
_refine_ls_shift/su_max 0.000
_refine_ls_shift/su_mean 0.000
_refine_ls_structure_factor_coef Fsqd
_refine_ls_weighting_details 'calc w=1/[\s^2^(Fo^2^)+(0.1268P)^2^+7.1041P] where P=(Fo^2^+2Fc^2^)/3'
_refine_ls_weighting_scheme calc
_refine_ls_wR_factor_gt 0.2090
_refine_ls_wR_factor_ref 0.2167
_reflns_number_gt 3332
_reflns_number_total 3652
_reflns_threshold_expression I>2\s(I)
_cod_data_source_file ic800952z_si_001_2.cif
_cod_data_source_block 2
_cod_depositor_comments
;
The following automatic conversions were performed:
'_symmetry_cell_setting' value 'Monoclinic' changed to 'monoclinic'
according to '/home/saulius/struct/CIF-dictionaries/cif_core.dic'
dictionary named 'cif_core.dic' version 2.4.1 from 2010-06-29.

Automatic conversion script
Id: cif_fix_enum 1527 2010-12-29 10:47:43Z saulius 
;
_cod_original_cell_volume 1473.5(6)
_cod_database_code 4306023

loop_
_symmetry_equiv_pos_as_xyz
'x, y, z'
'-x, y+1/2, -z+1/2'
'-x, -y, -z'
'x, -y-1/2, z-1/2'

loop_
_atom_site_label
_atom_site_type_symbol
_atom_site_fract_x
_atom_site_fract_y
_atom_site_fract_z
_atom_site_U_iso_or_equiv
_atom_site_adp_type
_atom_site_occupancy
_atom_site_symmetry_multiplicity
_atom_site_calc_flag
_atom_site_refinement_flags
_atom_site_disorder_assembly
_atom_site_disorder_group
C1 C 0.8145(10) 0.1288(5) 0.3821(10) 0.0273(17) Uani 1 1 d . . .
C2 C 0.9084(9) 0.0621(5) 0.4498(10) 0.0266(18) Uani 1 1 d . . .
C3 C 0.9965(9) 0.0803(5) 0.5588(10) 0.0273(18) Uani 1 1 d . . .
C4 C 1.0911(9) 0.0195(5) 0.6111(10) 0.0244(16) Uani 1 1 d . . .
C5 C 1.0769(15) 0.2511(6) 0.536(3) 0.074(7) Uani 1 1 d . . .
H5A H 1.1504 0.2199 0.4918 0.111 Uiso 1 1 calc R . .
H5B H 1.1153 0.2988 0.5905 0.111 Uiso 1 1 calc R . .
H5C H 1.0133 0.2731 0.4632 0.111 Uiso 1 1 calc R . .
C6 C 1.1122(13) 0.0320(7) 0.8899(11) 0.044(3) Uani 1 1 d . . .
H6A H 1.0246 0.0603 0.8716 0.065 Uiso 1 1 calc R . .
H6B H 1.1578 0.0573 0.9728 0.065 Uiso 1 1 calc R . .
H6C H 1.0973 -0.0290 0.9062 0.065 Uiso 1 1 calc R . .
C7 C 0.6691(9) 0.3696(5) 0.3800(10) 0.0263(17) Uani 1 1 d . . .
C8 C 0.5829(9) 0.4372(5) 0.4440(9) 0.0231(17) Uani 1 1 d . . .
C9 C 0.4909(9) 0.4156(5) 0.5479(8) 0.0209(16) Uani 1 1 d . . .
C10 C 0.4085(8) 0.4793(5) 0.6028(8) 0.0188(14) Uani 1 1 d . . .
C11 C 0.4196(13) 0.2523(6) 0.4561(18) 0.047(3) Uani 1 1 d . . .
H11A H 0.3469 0.2851 0.4083 0.071 Uiso 1 1 calc R . .
H11B H 0.3843 0.1965 0.4837 0.071 Uiso 1 1 calc R . .
H11C H 0.4946 0.2442 0.3929 0.071 Uiso 1 1 calc R . .
C12 C 0.3898(13) 0.4677(7) 0.8828(11) 0.043(2) Uani 1 1 d . . .
H12A H 0.4704 0.4313 0.8777 0.064 Uiso 1 1 calc R . .
H12B H 0.3383 0.4515 0.9644 0.064 Uiso 1 1 calc R . .
H12C H 0.4179 0.5275 0.8915 0.064 Uiso 1 1 calc R . .
Cd1 Cd 0.73979(6) 0.25161(4) 0.13540(8) 0.0256(2) Uani 1 1 d . . .
O1 O 0.7129(8) 0.1531(4) 0.4441(7) 0.0316(14) Uani 1 1 d . . .
O2 O 0.8527(8) 0.1558(4) 0.2668(7) 0.0325(15) Uani 1 1 d . . .
O3 O 0.7684(7) 0.3397(4) 0.4473(8) 0.0314(15) Uani 1 1 d . . .
O4 O 0.6304(7) 0.3480(4) 0.2566(8) 0.0321(15) Uani 1 1 d . . .
S1 S 0.9892(3) 0.18074(13) 0.6483(3) 0.0374(6) Uani 1 1 d . . .
S2 S 1.2145(3) 0.04504(14) 0.7450(3) 0.0336(5) Uani 1 1 d . . .
S3 S 0.4817(3) 0.31076(12) 0.6133(3) 0.0369(6) Uani 1 1 d . . .
S4 S 0.2871(3) 0.45465(13) 0.7302(3) 0.0302(5) Uani 1 1 d . . .

loop_
_atom_site_aniso_label
_atom_site_aniso_U_11
_atom_site_aniso_U_22
_atom_site_aniso_U_33
_atom_site_aniso_U_23
_atom_site_aniso_U_13
_atom_site_aniso_U_12
C1 0.046(5) 0.013(3) 0.024(4) -0.005(3) 0.004(4) 0.003(3)
C2 0.041(5) 0.011(3) 0.028(4) 0.009(3) 0.007(4) 0.002(3)
C3 0.042(5) 0.010(3) 0.030(4) 0.004(3) 0.004(4) 0.009(3)
C4 0.040(4) 0.010(3) 0.023(4) -0.001(3) 0.002(4) 0.000(3)
C5 0.057(7) 0.009(4) 0.16(2) 0.001(6) 0.039(10) -0.009(4)
C6 0.071(7) 0.037(5) 0.022(5) 0.000(4) -0.001(5) 0.017(5)
C7 0.041(4) 0.010(3) 0.028(4) 0.005(3) 0.017(4) 0.005(3)
C8 0.037(4) 0.011(3) 0.021(4) 0.002(3) 0.003(3) 0.005(3)
C9 0.036(4) 0.010(3) 0.017(3) -0.003(3) 0.002(3) 0.004(3)
C10 0.034(4) 0.012(3) 0.010(3) -0.001(3) 0.000(3) 0.004(3)
C11 0.045(6) 0.023(5) 0.073(9) -0.012(5) -0.005(6) -0.004(4)
C12 0.070(7) 0.034(5) 0.023(5) 0.000(4) 0.001(5) 0.011(5)
Cd1 0.0393(4) 0.0101(3) 0.0278(3) -0.0006(2) 0.0048(3) 0.00038(19)
O1 0.045(4) 0.023(3) 0.027(3) 0.001(3) 0.002(3) 0.010(3)
O2 0.054(4) 0.018(3) 0.026(3) 0.004(3) 0.002(3) 0.006(3)
O3 0.046(4) 0.018(3) 0.030(3) 0.006(3) 0.006(3) 0.005(3)
O4 0.052(4) 0.015(3) 0.030(3) -0.005(3) 0.005(3) 0.006(3)
S1 0.0546(13) 0.0146(9) 0.0420(13) -0.0093(10) -0.0116(12) 0.0091(9)
S2 0.0420(12) 0.0176(9) 0.0405(13) -0.0066(9) -0.0071(11) 0.0051(8)
S3 0.0530(13) 0.0112(8) 0.0480(14) 0.0082(9) 0.0199(12) 0.0068(8)
S4 0.0430(12) 0.0157(9) 0.0326(12) 0.0017(8) 0.0127(10) 0.0020(8)

loop_
_atom_type_symbol
_atom_type_description
_atom_type_scat_dispersion_real
_atom_type_scat_dispersion_imag
_atom_type_scat_source
C C 0.0033 0.0016 'International Tables Vol C Tables 4.2.6.8 and 6.1.1.4'
H H 0.0000 0.0000 'International Tables Vol C Tables 4.2.6.8 and 6.1.1.4'
O O 0.0106 0.0060 'International Tables Vol C Tables 4.2.6.8 and 6.1.1.4'
S S 0.1246 0.1234 'International Tables Vol C Tables 4.2.6.8 and 6.1.1.4'
Cd Cd -0.8075 1.2024 'International Tables Vol C Tables 4.2.6.8 and 6.1.1.4'

loop_
_geom_angle_atom_site_label_1
_geom_angle_atom_site_label_2
_geom_angle_atom_site_label_3
_geom_angle
_geom_angle_site_symmetry_1
_geom_angle_site_symmetry_3
_geom_angle_publ_flag
O1 C1 O2 126.3(9) . . ?
O1 C1 C2 119.6(8) . . ?
O2 C1 C2 114.1(8) . . ?
C3 C2 C4 119.7(8) . 3_756 ?
C3 C2 C1 122.7(8) . . ?
C4 C2 C1 117.4(9) 3_756 . ?
C2 C3 C4 121.6(8) . . ?
C2 C3 S1 120.9(6) . . ?
C4 C3 S1 117.4(7) . . ?
C2 C4 C3 118.7(8) 3_756 . ?
C2 C4 S2 119.4(7) 3_756 . ?
C3 C4 S2 121.8(6) . . ?
S1 C5 H5A 109.5 . . ?
S1 C5 H5B 109.5 . . ?
H5A C5 H5B 109.5 . . ?
S1 C5 H5C 109.5 . . ?
H5A C5 H5C 109.5 . . ?
H5B C5 H5C 109.5 . . ?
S2 C6 H6A 109.5 . . ?
S2 C6 H6B 109.5 . . ?
H6A C6 H6B 109.5 . . ?
S2 C6 H6C 109.5 . . ?
H6A C6 H6C 109.5 . . ?
H6B C6 H6C 109.5 . . ?
O3 C7 O4 125.6(7) . . ?
O3 C7 C8 120.0(9) . . ?
O4 C7 C8 114.3(8) . . ?
C10 C8 C9 120.1(7) 3_666 . ?
C10 C8 C7 119.4(7) 3_666 . ?
C9 C8 C7 120.4(7) . . ?
C10 C9 C8 119.3(7) . . ?
C10 C9 S3 119.5(6) . . ?
C8 C9 S3 121.1(6) . . ?
C8 C10 C9 120.5(7) 3_666 . ?
C8 C10 S4 118.5(6) 3_666 . ?
C9 C10 S4 121.0(6) . . ?
S3 C11 H11A 109.5 . . ?
S3 C11 H11B 109.5 . . ?
H11A C11 H11B 109.5 . . ?
S3 C11 H11C 109.5 . . ?
H11A C11 H11C 109.5 . . ?
H11B C11 H11C 109.5 . . ?
S4 C12 H12A 109.5 . . ?
S4 C12 H12B 109.5 . . ?
H12A C12 H12B 109.5 . . ?
S4 C12 H12C 109.5 . . ?
H12A C12 H12C 109.5 . . ?
H12B C12 H12C 109.5 . . ?
O4 Cd1 O2 114.0(2) . . ?
O4 Cd1 O3 154.5(3) . 4_565 ?
O2 Cd1 O3 87.1(3) . 4_565 ?
O4 Cd1 O1 86.2(2) . 4_565 ?
O2 Cd1 O1 154.1(3) . 4_565 ?
O3 Cd1 O1 78.6(2) 4_565 4_565 ?
O4 Cd1 S1 99.8(2) . 4_565 ?
O2 Cd1 S1 78.6(2) . 4_565 ?
O3 Cd1 S1 98.14(18) 4_565 4_565 ?
O1 Cd1 S1 82.05(19) 4_565 4_565 ?
O4 Cd1 S3 79.26(19) . 4_565 ?
O2 Cd1 S3 104.3(2) . 4_565 ?
O3 Cd1 S3 81.91(18) 4_565 4_565 ?
O1 Cd1 S3 95.12(19) 4_565 4_565 ?
S1 Cd1 S3 177.09(8) 4_565 4_565 ?
C1 O1 Cd1 119.6(7) . 4_566 ?
C1 O2 Cd1 124.3(6) . . ?
C7 O3 Cd1 121.2(5) . 4_566 ?
C7 O4 Cd1 122.3(6) . . ?
C5 S1 C3 102.9(6) . . ?
C5 S1 Cd1 101.1(5) . 4_566 ?
C3 S1 Cd1 112.3(3) . 4_566 ?
C6 S2 C4 98.4(5) . . ?
C9 S3 C11 101.2(5) . . ?
C9 S3 Cd1 107.6(3) . 4_566 ?
C11 S3 Cd1 99.5(4) . 4_566 ?
C12 S4 C10 99.4(5) . . ?

loop_
_geom_bond_atom_site_label_1
_geom_bond_atom_site_label_2
_geom_bond_distance
_geom_bond_site_symmetry_2
_geom_bond_publ_flag
C1 O1 1.241(11) . ?
C1 O2 1.252(11) . ?
C1 C2 1.523(12) . ?
C2 C3 1.361(14) . ?
C2 C4 1.404(11) 3_756 ?
C3 C4 1.410(12) . ?
C3 S1 1.794(8) . ?
C4 C2 1.404(11) 3_756 ?
C4 S2 1.777(10) . ?
C5 S1 1.786(15) . ?
C5 H5A 0.9800 . ?
C5 H5B 0.9800 . ?
C5 H5C 0.9800 . ?
C6 S2 1.757(11) . ?
C6 H6A 0.9800 . ?
C6 H6B 0.9800 . ?
C6 H6C 0.9800 . ?
C7 O3 1.241(12) . ?
C7 O4 1.273(13) . ?
C7 C8 1.501(10) . ?
C8 C10 1.384(10) 3_666 ?
C8 C9 1.411(10) . ?
C9 C10 1.400(10) . ?
C9 S3 1.761(8) . ?
C10 C8 1.384(10) 3_666 ?
C10 S4 1.782(7) . ?
C11 S3 1.844(15) . ?
C11 H11A 0.9800 . ?
C11 H11B 0.9800 . ?
C11 H11C 0.9800 . ?
C12 S4 1.755(12) . ?
C12 H12A 0.9800 . ?
C12 H12B 0.9800 . ?
C12 H12C 0.9800 . ?
Cd1 O4 2.208(6) . ?
Cd1 O2 2.227(7) . ?
Cd1 O3 2.324(7) 4_565 ?
Cd1 O1 2.368(7) 4_565 ?
Cd1 S1 2.673(3) 4_565 ?
Cd1 S3 2.723(3) 4_565 ?
O1 Cd1 2.368(7) 4_566 ?
O3 Cd1 2.324(7) 4_566 ?
S1 Cd1 2.673(3) 4_566 ?
S3 Cd1 2.723(3) 4_566 ?

loop_
_geom_torsion_atom_site_label_1
_geom_torsion_atom_site_label_2
_geom_torsion_atom_site_label_3
_geom_torsion_atom_site_label_4
_geom_torsion
_geom_torsion_site_symmetry_1
_geom_torsion_site_symmetry_2
_geom_torsion_site_symmetry_3
_geom_torsion_site_symmetry_4
_geom_torsion_publ_flag
O1 C1 C2 C3 -74.5(12) . . . . ?
O2 C1 C2 C3 103.5(10) . . . . ?
O1 C1 C2 C4 110.1(10) . . . 3_756 ?
O2 C1 C2 C4 -71.8(10) . . . 3_756 ?
C4 C2 C3 C4 1.2(14) 3_756 . . . ?
C1 C2 C3 C4 -174.0(8) . . . . ?
C4 C2 C3 S1 -174.9(6) 3_756 . . . ?
C1 C2 C3 S1 9.9(11) . . . . ?
C2 C3 C4 C2 -1.2(13) . . . 3_756 ?
S1 C3 C4 C2 175.0(6) . . . 3_756 ?
C2 C3 C4 S2 175.4(7) . . . . ?
S1 C3 C4 S2 -8.4(10) . . . . ?
O3 C7 C8 C10 107.1(10) . . . 3_666 ?
O4 C7 C8 C10 -73.1(11) . . . 3_666 ?
O3 C7 C8 C9 -74.8(11) . . . . ?
O4 C7 C8 C9 105.0(9) . . . . ?
C10 C8 C9 C10 0.1(14) 3_666 . . . ?
C7 C8 C9 C10 -178.0(8) . . . . ?
C10 C8 C9 S3 -178.0(7) 3_666 . . . ?
C7 C8 C9 S3 4.0(12) . . . . ?
C8 C9 C10 C8 -0.1(14) . . . 3_666 ?
S3 C9 C10 C8 178.0(7) . . . 3_666 ?
C8 C9 C10 S4 178.1(7) . . . . ?
S3 C9 C10 S4 -3.8(10) . . . . ?
O2 C1 O1 Cd1 -102.2(11) . . . 4_566 ?
C2 C1 O1 Cd1 75.6(9) . . . 4_566 ?
O1 C1 O2 Cd1 -3.3(14) . . . . ?
C2 C1 O2 Cd1 178.8(6) . . . . ?
O4 Cd1 O2 C1 33.2(8) . . . . ?
O3 Cd1 O2 C1 -132.1(7) 4_565 . . . ?
O1 Cd1 O2 C1 171.7(6) 4_565 . . . ?
S1 Cd1 O2 C1 129.0(7) 4_565 . . . ?
S3 Cd1 O2 C1 -51.2(7) 4_565 . . . ?
O4 C7 O3 Cd1 -107.8(8) . . . 4_566 ?
C8 C7 O3 Cd1 72.1(9) . . . 4_566 ?
O3 C7 O4 Cd1 -1.2(11) . . . . ?
C8 C7 O4 Cd1 179.0(5) . . . . ?
O2 Cd1 O4 C7 27.2(7) . . . . ?
O3 Cd1 O4 C7 171.1(6) 4_565 . . . ?
O1 Cd1 O4 C7 -135.9(6) 4_565 . . . ?
S1 Cd1 O4 C7 -54.7(6) 4_565 . . . ?
S3 Cd1 O4 C7 128.1(6) 4_565 . . . ?
C2 C3 S1 C5 -80.4(10) . . . . ?
C4 C3 S1 C5 103.3(9) . . . . ?
C2 C3 S1 Cd1 27.5(8) . . . 4_566 ?
C4 C3 S1 Cd1 -148.8(6) . . . 4_566 ?
C2 C4 S2 C6 -100.8(7) 3_756 . . . ?
C3 C4 S2 C6 82.6(8) . . . . ?
C10 C9 S3 C11 116.8(8) . . . . ?
C8 C9 S3 C11 -65.1(9) . . . . ?
C10 C9 S3 Cd1 -139.4(6) . . . 4_566 ?
C8 C9 S3 Cd1 38.7(8) . . . 4_566 ?
C8 C10 S4 C12 -92.7(8) 3_666 . . . ?
C9 C10 S4 C12 89.1(8) . . . . ?
